data_7004622
loop_
_publ_author_name
'Caselli, Alessandro'
'Cesana, Francesca'
'Gallo, Emma'
'Casati, Nicola'
'Macchi, Piero'
'Sisti, Massimo'
'Celentano, Giuseppe'
'Cenini, Sergio'

_publ_section_title
;
 Designing new ligands: asymmetric cyclopropanation by Cu(i) complexes
 based on functionalised pyridine-containing macrocyclic ligands
;
_journal_issue 32
_journal_name_full 'Dalton Transactions'
_journal_page_first 4202
_journal_page_last 4205
_journal_paper_doi 10.1039/b809317m
_journal_year 2008
_chemical_absolute_configuration syn
_chemical_formula_sum 'C39 H42 Cl Cu F3 N4 O7 S3'
_chemical_formula_weight 930.94
_chemical_name_systematic
;
?
;
_space_group_IT_number 78
_symmetry_cell_setting tetragonal
_symmetry_space_group_name_Hall 'P 4cw'
_symmetry_space_group_name_H-M 'P 43'
_atom_sites_solution_hydrogens geom
_atom_sites_solution_primary direct
_atom_sites_solution_secondary difmap
_cell_angle_alpha 90.0000
_cell_angle_beta 90.0000
_cell_angle_gamma 90.0000
_cell_formula_units_Z 4
_cell_length_a 19.1493(13)
_cell_length_b 19.1493(13)
_cell_length_c 13.4150(9)
_cell_measurement_reflns_used 7497
_cell_measurement_temperature 150(1)
_cell_measurement_theta_max 19.53
_cell_measurement_theta_min 2.38
_cell_volume 4919.2(6)
_computing_cell_refinement 'SAINT (Bruker, 2005)'
_computing_data_collection 'APEX2 (Bruker, 2007)'
_computing_data_reduction 'SAINT (Bruker, 2005)'
_computing_molecular_graphics
;
ORTEP3 for Windows - L. J. Farrugia, J. Appl. Crystallogr. 1997, 30, 565.
;
_computing_structure_refinement 'SHELXL-97 (Sheldrick, 1997)'
_computing_structure_solution
;
SIR97 - A. Altomare, M. C. Burla, M. Camalli, G. L. Cascarano,
C. Giacovazzo, A. Guagliardi, A. G. G. Moliterni, G. Polidori,
R. Spagna, J. Appl. Cryst. (1999) 32, 115-119.
;
_diffrn_ambient_temperature 150(1)
_diffrn_measured_fraction_theta_full 0.999
_diffrn_measured_fraction_theta_max 0.999
_diffrn_measurement_device_type 'Bruker APEX2 CCD detector'
_diffrn_measurement_method '\w scans'
_diffrn_radiation_monochromator graphite
_diffrn_radiation_type MoK\a
_diffrn_radiation_wavelength 0.71069
_diffrn_reflns_av_R_equivalents 0.0769
_diffrn_reflns_av_unetI/netI 0.0484
_diffrn_reflns_limit_h_max 21
_diffrn_reflns_limit_h_min -21
_diffrn_reflns_limit_k_max 21
_diffrn_reflns_limit_k_min -21
_diffrn_reflns_limit_l_max 14
_diffrn_reflns_limit_l_min -14
_diffrn_reflns_number 30014
_diffrn_reflns_theta_full 25.02
_diffrn_reflns_theta_max 25.02
_diffrn_reflns_theta_min 1.06
_exptl_absorpt_coefficient_mu 0.682
_exptl_absorpt_correction_T_max 0.966
_exptl_absorpt_correction_T_min 0.808
_exptl_absorpt_correction_type empirical
_exptl_absorpt_process_details 'SADABS - Bruker/Siemens - V2.03'
_exptl_crystal_density_diffrn 1.257
_exptl_crystal_density_method 'not measured'
_exptl_crystal_F_000 1924
_exptl_crystal_size_max 0.18
_exptl_crystal_size_mid 0.10
_exptl_crystal_size_min 0.05
_refine_diff_density_max 1.109
_refine_diff_density_min -0.451
_refine_diff_density_rms 0.117
_refine_ls_abs_structure_details 'Flack H D (1983), Acta Cryst. A39, 876-881'
_refine_ls_abs_structure_Flack 0.04(3)
_refine_ls_extinction_method none
_refine_ls_goodness_of_fit_ref 1.078
_refine_ls_hydrogen_treatment constr
_refine_ls_matrix_type full
_refine_ls_number_parameters 482
_refine_ls_number_reflns 7107
_refine_ls_number_restraints 1
_refine_ls_restrained_S_all 1.078
_refine_ls_R_factor_all 0.1032
_refine_ls_R_factor_gt 0.0914
_refine_ls_shift/su_max 0.001
_refine_ls_shift/su_mean 0
_refine_ls_structure_factor_coef Fsqd
_refine_ls_weighting_details 'calc w=1/[\s^2^(Fo^2^)+(0.2000P)^2^+0.0000P] where P=(Fo^2^+2Fc^2^)/3'
_refine_ls_weighting_scheme calc
_refine_ls_wR_factor_gt 0.247
_refine_ls_wR_factor_ref 0.2615
_reflns_number_gt 5727
_reflns_number_total 7107
_reflns_threshold_expression >2sigma(I)
_cod_data_source_file b809317m.txt
_cod_data_source_block 2b
_cod_database_code 7004622
_computing_data_correction
;
SQUEEZE - P. v.d. Sluis and A. L. Spek, Acta Crystallogr.,
Sect A 1990, 46, 194-201.
;

loop_
_symmetry_equiv_pos_as_xyz
'x, y, z'
'-x, -y, z+1/2'
'-y, x, z+3/4'
'y, -x, z+1/4'

loop_
_atom_site_label
_atom_site_type_symbol
_atom_site_fract_x
_atom_site_fract_y
_atom_site_fract_z
_atom_site_U_iso_or_equiv
_atom_site_adp_type
_atom_site_occupancy
_atom_site_symmetry_multiplicity
_atom_site_calc_flag
_atom_site_refinement_flags
_atom_site_disorder_assembly
_atom_site_disorder_group
F91 F 0.7239(6) 0.6966(6) 0.0280(10) 0.155(4) Uiso 1 1 d . . .
F92 F 0.6807(6) 0.6326(5) -0.0977(8) 0.142(3) Uiso 1 1 d . . .
F93 F 0.7307(6) 0.5774(7) 0.0280(9) 0.155(4) Uiso 1 1 d . . .
C91 C 0.7214(10) 0.6397(11) -0.0245(17) 0.141(6) Uiso 1 1 d . . .
S9 S 0.81069(19) 0.65138(18) -0.0851(3) 0.0950(9) Uiso 1 1 d . . .
O91 O 0.7902(7) 0.7174(8) -0.1474(12) 0.158(4) Uiso 1 1 d . . .
O92 O 0.8638(6) 0.6510(6) -0.0025(10) 0.137(4) Uiso 1 1 d . . .
O93 O 0.8241(8) 0.5892(8) -0.1670(12) 0.169(5) Uiso 1 1 d . . .
Cl81 Cl 0.7948(4) 0.3787(4) -0.2864(7) 0.120(2) Uiso 0.5 1 d P . .
Cl82 Cl 0.7427(5) 0.3625(5) -0.0604(8) 0.130(3) Uiso 0.5 1 d P . .
C82 C 0.7642(16) 0.4379(15) -0.109(2) 0.105(8) Uiso 0.5 1 d P . .
H82A H 0.724 0.4601 -0.1391 0.126 Uiso 0.5 1 calc PR . .
H82B H 0.783 0.4688 -0.0581 0.126 Uiso 0.5 1 calc PR . .
C81 C 0.812(2) 0.423(2) -0.177(3) 0.143(12) Uiso 0.5 1 d P . .
H81A H 0.8485 0.3972 -0.143 0.171 Uiso 0.5 1 calc PR . .
H81B H 0.8328 0.4675 -0.1962 0.171 Uiso 0.5 1 calc PR . .
N1 N 0.6168(4) 0.9118(3) 0.8213(6) 0.0588(19) Uani 1 1 d . . .
C2 C 0.5451(4) 0.9047(4) 0.8234(6) 0.0480(18) Uani 1 1 d . . .
C3 C 0.5136(5) 0.8583(4) 0.8841(8) 0.064(2) Uani 1 1 d . . .
H3 H 0.4651 0.8555 0.8852 0.076 Uiso 1 1 calc R . .
C4 C 0.5530(6) 0.8143(6) 0.9452(9) 0.079(3) Uani 1 1 d . . .
H4 H 0.5319 0.7786 0.9814 0.095 Uiso 1 1 calc R . .
C5 C 0.6235(5) 0.8251(5) 0.9504(7) 0.065(2) Uani 1 1 d . . .
H5 H 0.6504 0.8005 0.9961 0.078 Uiso 1 1 calc R . .
C6 C 0.6546(5) 0.8731(5) 0.8870(8) 0.064(2) Uani 1 1 d . . .
C10 C 0.5022(4) 0.9510(4) 0.7567(7) 0.050(2) Uani 1 1 d . . .
H10A H 0.4955 0.9281 0.693 0.06 Uiso 1 1 calc R . .
H10B H 0.4566 0.9582 0.7865 0.06 Uiso 1 1 calc R . .
N3 N 0.5360(3) 1.0191(3) 0.7408(6) 0.0520(16) Uani 1 1 d . . .
C12 C 0.5390(4) 1.0628(4) 0.8319(6) 0.053(2) Uani 1 1 d . . .
H12A H 0.5401 1.0324 0.8897 0.064 Uiso 1 1 calc R . .
H12B H 0.4967 1.0905 0.8358 0.064 Uiso 1 1 calc R . .
C13 C 0.6027(4) 1.1122(4) 0.8359(7) 0.056(2) Uani 1 1 d . . .
H13A H 0.5998 1.1451 0.7811 0.067 Uiso 1 1 calc R . .
H13B H 0.6014 1.1385 0.8976 0.067 Uiso 1 1 calc R . .
C20 C 0.7294(6) 0.8786(6) 0.8905(11) 0.089(3) Uani 1 1 d . . .
H20A H 0.7482 0.8416 0.8491 0.107 Uiso 1 1 calc R . .
H20B H 0.7437 0.8688 0.9584 0.107 Uiso 1 1 calc R . .
N4 N 0.7642(4) 0.9455(4) 0.8595(6) 0.0607(18) Uani 1 1 d . . .
C22 C 0.7550(4) 1.0053(5) 0.9339(7) 0.057(2) Uani 1 1 d . . .
H22A H 0.7603 0.9867 1.0008 0.068 Uiso 1 1 calc R . .
H22B H 0.7923 1.0388 0.9234 0.068 Uiso 1 1 calc R . .
C23 C 0.6855(4) 1.0437(5) 0.9279(6) 0.0529(19) Uani 1 1 d . . .
H23A H 0.6484 1.0114 0.9452 0.063 Uiso 1 1 calc R . .
H23B H 0.6854 1.0808 0.977 0.063 Uiso 1 1 calc R . .
N2 N 0.6703(3) 1.0739(3) 0.8296(5) 0.0449(14) Uani 1 1 d . . .
C31 C 0.7141(4) 1.1405(5) 0.6817(7) 0.057(2) Uani 1 1 d . . .
C32 C 0.6984(5) 1.2059(6) 0.6537(8) 0.079(3) Uani 1 1 d . . .
H32 H 0.7004 1.2414 0.701 0.095 Uiso 1 1 calc R . .
C33 C 0.6787(5) 1.2230(7) 0.5534(9) 0.079(3) Uani 1 1 d . . .
H33 H 0.674 1.2695 0.5346 0.095 Uiso 1 1 calc R . .
C34 C 0.6676(5) 1.1744(8) 0.4896(9) 0.090(4) Uani 1 1 d . . .
H34 H 0.6503 1.1856 0.4268 0.108 Uiso 1 1 calc R . .
C35 C 0.6814(5) 1.1039(7) 0.5141(7) 0.072(3) Uani 1 1 d . . .
C36 C 0.6644(6) 1.0463(9) 0.4484(8) 0.086(4) Uani 1 1 d . . .
H36 H 0.6482 1.0554 0.3844 0.104 Uiso 1 1 calc R . .
C37 C 0.6715(7) 0.9811(11) 0.4781(12) 0.115(6) Uani 1 1 d . . .
H37 H 0.6534 0.9454 0.4388 0.139 Uiso 1 1 calc R . .
C38 C 0.7073(6) 0.9629(7) 0.5720(9) 0.081(3) Uani 1 1 d . . .
H38 H 0.7168 0.9168 0.5891 0.098 Uiso 1 1 calc R . .
C39 C 0.7260(5) 1.0180(5) 0.6333(6) 0.059(2) Uani 1 1 d . . .
H39 H 0.7513 1.0085 0.6909 0.07 Uiso 1 1 calc R . .
C310 C 0.7083(5) 1.0873(5) 0.6123(6) 0.063(3) Uani 1 1 d . . .
C111 C 0.4153(4) 1.0797(4) 0.6744(7) 0.055(2) Uani 1 1 d . . .
C112 C 0.3976(4) 1.1443(4) 0.7073(7) 0.055(2) Uani 1 1 d . . .
H112 H 0.4325 1.1773 0.7178 0.066 Uiso 1 1 calc R . .
C113 C 0.3311(5) 1.1619(5) 0.7250(9) 0.069(3) Uani 1 1 d . . .
H113 H 0.3201 1.2076 0.7422 0.083 Uiso 1 1 calc R . .
C114 C 0.2782(5) 1.1120(6) 0.7179(7) 0.068(3) Uani 1 1 d . . .
C115 C 0.2962(4) 1.0471(5) 0.6897(8) 0.063(2) Uani 1 1 d . . .
H115 H 0.2618 1.0128 0.6885 0.076 Uiso 1 1 calc R . .
C116 C 0.3643(5) 1.0287(5) 0.6620(6) 0.056(2) Uani 1 1 d . . .
H116 H 0.3748 0.9848 0.6367 0.067 Uiso 1 1 calc R . .
C117 C 0.2038(6) 1.1284(8) 0.7412(14) 0.116(5) Uani 1 1 d . . .
H11A H 0.2001 1.1761 0.7627 0.175 Uiso 1 1 calc R . .
H11B H 0.1876 1.0981 0.7932 0.175 Uiso 1 1 calc R . .
H11C H 0.1758 1.1217 0.6826 0.175 Uiso 1 1 calc R . .
C211 C 0.8913(5) 0.9114(5) 0.9328(8) 0.068(3) Uani 1 1 d . . .
C212 C 0.8945(5) 0.8449(5) 0.9620(8) 0.065(3) Uani 1 1 d . . .
H212 H 0.8739 0.8097 0.9244 0.078 Uiso 1 1 calc R . .
C213 C 0.9295(5) 0.8297(5) 1.0499(8) 0.068(3) Uani 1 1 d . . .
H213 H 0.9289 0.7842 1.0739 0.082 Uiso 1 1 calc R . .
C214 C 0.9646(6) 0.8796(5) 1.1019(9) 0.078(3) Uani 1 1 d . . .
C215 C 0.9617(6) 0.9459(5) 1.0700(9) 0.078(3) Uani 1 1 d . . .
H215 H 0.9841 0.9807 1.1062 0.093 Uiso 1 1 calc R . .
C216 C 0.9246(5) 0.9640(4) 0.9808(8) 0.064(2) Uani 1 1 d . . .
H216 H 0.9235 1.0096 0.9571 0.077 Uiso 1 1 calc R . .
C217 C 0.9984(7) 0.8600(7) 1.1999(12) 0.104(4) Uani 1 1 d . . .
H21A H 0.9934 0.8107 1.2107 0.156 Uiso 1 1 calc R . .
H21B H 0.9761 0.885 1.2532 0.156 Uiso 1 1 calc R . .
H21C H 1.0471 0.8718 1.1979 0.156 Uiso 1 1 calc R . .
C311 C 0.7297(5) 1.1205(5) 0.7883(6) 0.059(2) Uani 1 1 d . . .
H311 H 0.7727 1.0928 0.7884 0.071 Uiso 1 1 calc R . .
C312 C 0.7412(6) 1.1834(5) 0.8573(7) 0.067(3) Uani 1 1 d . . .
H31A H 0.7512 1.1672 0.9235 0.1 Uiso 1 1 calc R . .
H31B H 0.6999 1.2117 0.8583 0.1 Uiso 1 1 calc R . .
H31C H 0.7799 1.2105 0.8333 0.1 Uiso 1 1 calc R . .
O10 O 0.5402(3) 1.1238(3) 0.6297(4) 0.0608(15) Uani 1 1 d . . .
O11 O 0.5013(4) 1.0085(4) 0.5641(5) 0.0742(17) Uani 1 1 d . . .
O20 O 0.8464(3) 0.8795(3) 0.7557(5) 0.0711(18) Uani 1 1 d . . .
O21 O 0.8682(3) 1.0015(3) 0.7918(5) 0.0651(16) Uani 1 1 d . . .
S1 S 0.50158(11) 1.05959(12) 0.64092(16) 0.0565(6) Uani 1 1 d . . .
S2 S 0.84459(12) 0.93619(11) 0.8234(2) 0.0617(6) Uani 1 1 d . . .
Cu1 Cu 0.65382(6) 0.98584(5) 0.73279(7) 0.0597(4) Uani 1 1 d . . .

loop_
_atom_site_aniso_label
_atom_site_aniso_U_11
_atom_site_aniso_U_22
_atom_site_aniso_U_33
_atom_site_aniso_U_23
_atom_site_aniso_U_13
_atom_site_aniso_U_12
N1 0.062(4) 0.043(4) 0.071(5) 0.011(3) 0.023(4) 0.011(3)
C2 0.053(5) 0.049(4) 0.042(4) -0.019(4) 0.009(4) -0.004(3)
C3 0.055(5) 0.061(5) 0.075(6) 0.021(5) 0.007(5) -0.033(4)
C4 0.080(7) 0.080(7) 0.077(7) 0.011(6) 0.027(5) -0.018(5)
C5 0.080(6) 0.048(5) 0.067(6) -0.002(4) 0.028(5) -0.008(4)
C6 0.063(5) 0.057(5) 0.071(6) -0.024(5) -0.003(5) -0.005(4)
C10 0.031(4) 0.059(5) 0.061(5) -0.007(4) 0.006(3) -0.008(3)
N3 0.051(4) 0.049(4) 0.056(4) -0.019(3) 0.000(3) -0.001(3)
C12 0.061(5) 0.061(5) 0.037(4) 0.011(4) -0.005(4) 0.004(4)
C13 0.040(4) 0.059(5) 0.068(5) 0.001(4) 0.002(4) -0.002(3)
C20 0.063(6) 0.082(7) 0.123(10) 0.021(7) 0.008(6) -0.003(5)
N4 0.063(4) 0.054(4) 0.066(5) -0.012(3) -0.001(4) 0.002(3)
C22 0.048(4) 0.061(5) 0.061(5) 0.005(4) 0.002(4) 0.015(4)
C23 0.058(5) 0.057(5) 0.044(4) 0.003(4) -0.008(4) 0.009(4)
N2 0.048(4) 0.044(3) 0.042(3) 0.006(3) -0.010(3) -0.006(3)
C31 0.048(5) 0.060(5) 0.065(6) 0.019(5) -0.011(4) -0.015(4)
C32 0.065(6) 0.087(7) 0.085(7) 0.044(6) -0.034(5) -0.045(5)
C33 0.061(6) 0.100(8) 0.075(7) 0.018(6) -0.004(5) -0.032(5)
C34 0.056(6) 0.146(12) 0.067(7) 0.025(8) -0.014(5) -0.036(7)
C35 0.046(5) 0.111(8) 0.058(6) 0.011(6) -0.007(4) -0.015(5)
C36 0.069(7) 0.137(11) 0.053(6) 0.011(7) 0.012(5) -0.021(7)
C37 0.075(8) 0.190(18) 0.081(9) -0.053(11) 0.033(7) -0.029(9)
C38 0.081(7) 0.099(8) 0.064(6) -0.009(6) 0.027(6) -0.033(6)
C39 0.068(5) 0.070(6) 0.038(4) -0.004(4) 0.017(4) 0.000(4)
C310 0.060(5) 0.086(7) 0.042(5) 0.003(4) 0.007(4) -0.036(5)
C111 0.052(5) 0.056(5) 0.057(5) -0.003(4) 0.000(4) -0.006(4)
C112 0.049(5) 0.052(5) 0.065(6) -0.003(4) 0.002(4) -0.005(4)
C113 0.066(6) 0.060(5) 0.082(7) 0.005(5) -0.010(5) 0.009(4)
C114 0.058(5) 0.082(7) 0.064(6) 0.018(5) -0.005(4) 0.006(5)
C115 0.044(5) 0.073(6) 0.073(6) 0.034(5) 0.006(4) -0.013(4)
C116 0.055(5) 0.064(5) 0.049(5) 0.008(4) -0.013(4) -0.011(4)
C117 0.065(7) 0.135(11) 0.149(13) 0.022(11) 0.017(8) 0.025(7)
C211 0.051(5) 0.060(6) 0.093(7) -0.018(5) 0.007(5) 0.011(4)
C212 0.076(6) 0.046(5) 0.074(7) 0.004(4) 0.032(5) 0.012(4)
C213 0.066(6) 0.056(5) 0.083(7) 0.011(5) 0.011(5) 0.009(4)
C214 0.079(7) 0.063(6) 0.092(8) -0.007(6) -0.005(6) 0.025(5)
C215 0.096(7) 0.058(6) 0.080(7) -0.005(5) -0.002(6) 0.009(5)
C216 0.078(6) 0.033(4) 0.082(6) -0.004(4) -0.008(5) 0.002(4)
C217 0.108(9) 0.081(8) 0.123(11) 0.016(7) -0.031(8) 0.007(7)
C311 0.053(5) 0.081(6) 0.042(5) 0.008(4) 0.003(4) -0.008(4)
C312 0.081(6) 0.058(5) 0.061(5) 0.000(4) -0.018(5) -0.028(5)
O10 0.067(4) 0.066(4) 0.050(3) 0.012(3) -0.006(3) -0.026(3)
O11 0.077(4) 0.093(5) 0.053(4) -0.007(3) -0.002(3) -0.003(3)
O20 0.067(4) 0.070(4) 0.076(5) -0.027(3) -0.003(3) -0.004(3)
O21 0.046(3) 0.081(4) 0.068(4) -0.004(3) 0.006(3) 0.002(3)
S1 0.0566(12) 0.0696(14) 0.0433(11) 0.0013(10) 0.0008(9) -0.0149(10)
S2 0.0570(13) 0.0556(13) 0.0725(14) -0.0068(11) 0.0042(11) 0.0001(10)
Cu1 0.0655(7) 0.0588(7) 0.0547(6) -0.0032(5) 0.0157(5) -0.0141(5)

loop_
_atom_type_symbol
_atom_type_description
_atom_type_scat_dispersion_real
_atom_type_scat_dispersion_imag
_atom_type_scat_source
C C 0.0033 0.0016 'International Tables Vol C Tables 4.2.6.8 and 6.1.1.4'
H H 0 0 'International Tables Vol C Tables 4.2.6.8 and 6.1.1.4'
N N 0.0061 0.0033 'International Tables Vol C Tables 4.2.6.8 and 6.1.1.4'
O O 0.0106 0.006 'International Tables Vol C Tables 4.2.6.8 and 6.1.1.4'
F F 0.0171 0.0103 'International Tables Vol C Tables 4.2.6.8 and 6.1.1.4'
S S 0.1246 0.1234 'International Tables Vol C Tables 4.2.6.8 and 6.1.1.4'
Cu Cu 0.3201 1.2651 'International Tables Vol C Tables 4.2.6.8 and 6.1.1.4'
Cl Cl 0.1484 0.1585 'International Tables Vol C Tables 4.2.6.8 and 6.1.1.4'

loop_
_geom_angle_atom_site_label_1
_geom_angle_atom_site_label_2
_geom_angle_atom_site_label_3
_geom_angle
_geom_angle_site_symmetry_1
_geom_angle_site_symmetry_3
_geom_angle_publ_flag
F92 C91 F91 122.5(18) . . ?
F92 C91 F93 112.3(17) . . ?
F91 C91 F93 116.0(19) . . ?
F92 C91 S9 103.5(14) . . ?
F91 C91 S9 95.7(12) . . ?
F93 C91 S9 101.5(12) . . ?
O92 S9 O91 124.6(7) . . ?
O92 S9 O93 112.6(8) . . ?
O91 S9 O93 105.5(8) . . ?
O92 S9 C91 106.9(9) . . ?
O91 S9 C91 95.6(9) . . ?
O93 S9 C91 110.0(9) . . ?
C81 C82 Cl82 105(3) . . ?
C82 C81 Cl81 124(3) . . ?
C6 N1 C2 117.5(7) . . ?
C6 N1 Cu1 126.1(6) . . ?
C2 N1 Cu1 116.0(6) . . ?
C3 C2 N1 121.5(8) . . ?
C3 C2 C10 120.2(8) . . ?
N1 C2 C10 118.3(7) . . ?
C2 C3 C4 120.6(9) . . ?
C5 C4 C3 118.2(9) . . ?
C4 C5 C6 119.6(10) . . ?
N1 C6 C5 122.0(9) . . ?
N1 C6 C20 120.8(9) . . ?
C5 C6 C20 117.2(10) . . ?
N3 C10 C2 111.6(6) . . ?
C10 N3 C12 113.4(7) . . ?
C10 N3 S1 110.6(5) . . ?
C12 N3 S1 114.2(5) . . ?
C10 N3 Cu1 101.0(5) . . ?
C12 N3 Cu1 98.9(5) . . ?
S1 N3 Cu1 117.8(4) . . ?
N3 C12 C13 113.8(7) . . ?
N2 C13 C12 112.5(7) . . ?
C6 C20 N4 119.7(9) . . ?
C20 N4 C22 114.0(8) . . ?
C20 N4 S2 114.2(6) . . ?
C22 N4 S2 112.6(5) . . ?
C23 C22 N4 115.3(7) . . ?
N2 C23 C22 114.3(7) . . ?
C23 N2 C13 108.4(7) . . ?
C23 N2 C311 113.7(6) . . ?
C13 N2 C311 112.0(6) . . ?
C23 N2 Cu1 105.2(5) . . ?
C13 N2 Cu1 107.0(5) . . ?
C311 N2 Cu1 110.1(5) . . ?
C32 C31 C310 118.7(9) . . ?
C32 C31 C311 123.0(9) . . ?
C310 C31 C311 117.8(8) . . ?
C31 C32 C33 122.2(12) . . ?
C34 C33 C32 120.4(12) . . ?
C33 C34 C35 120.3(11) . . ?
C34 C35 C36 122.9(10) . . ?
C34 C35 C310 119.2(11) . . ?
C36 C35 C310 117.7(11) . . ?
C37 C36 C35 121.0(12) . . ?
C36 C37 C38 122.0(13) . . ?
C39 C38 C37 116.6(13) . . ?
C39 C38 Cu1 56.2(5) . . ?
C37 C38 Cu1 121.3(8) . . ?
C38 C39 C310 122.7(10) . . ?
C38 C39 Cu1 89.1(6) . . ?
C310 C39 Cu1 104.9(6) . . ?
C31 C310 C39 122.9(8) . . ?
C31 C310 C35 118.6(10) . . ?
C39 C310 C35 118.5(9) . . ?
C112 C111 C116 120.2(8) . . ?
C112 C111 S1 121.2(6) . . ?
C116 C111 S1 118.5(7) . . ?
C113 C112 C111 121.6(8) . . ?
C112 C113 C114 120.5(9) . . ?
C115 C114 C113 117.8(9) . . ?
C115 C114 C117 119.9(10) . . ?
C113 C114 C117 122.4(11) . . ?
C114 C115 C116 123.0(9) . . ?
C111 C116 C115 116.5(9) . . ?
C212 C211 C216 123.2(10) . . ?
C212 C211 S2 121.3(8) . . ?
C216 C211 S2 115.4(7) . . ?
C211 C212 C213 118.2(10) . . ?
C214 C213 C212 121.8(9) . . ?
C215 C214 C213 118.7(11) . . ?
C215 C214 C217 122.1(11) . . ?
C213 C214 C217 118.8(10) . . ?
C214 C215 C216 121.0(10) . . ?
C211 C216 C215 116.8(8) . . ?
C31 C311 C312 113.7(8) . . ?
C31 C311 N2 109.8(7) . . ?
C312 C311 N2 110.0(7) . . ?
O11 S1 O10 120.8(4) . . ?
O11 S1 N3 105.1(4) . . ?
O10 S1 N3 106.0(3) . . ?
O11 S1 C111 109.5(4) . . ?
O10 S1 C111 108.8(4) . . ?
N3 S1 C111 105.5(4) . . ?
O21 S2 O20 119.0(4) . . ?
O21 S2 N4 107.4(4) . . ?
O20 S2 N4 107.3(4) . . ?
O21 S2 C211 109.1(4) . . ?
O20 S2 C211 108.2(4) . . ?
N4 S2 C211 105.0(4) . . ?
N1 Cu1 C39 149.3(3) . . ?
N1 Cu1 N2 104.5(3) . . ?
C39 Cu1 N2 93.4(3) . . ?
N1 Cu1 N3 79.8(3) . . ?
C39 Cu1 N3 127.3(3) . . ?
N2 Cu1 N3 84.3(2) . . ?
N1 Cu1 C38 123.7(4) . . ?
C39 Cu1 C38 34.8(3) . . ?
N2 Cu1 C38 128.1(3) . . ?
N3 Cu1 C38 119.7(4) . . ?

loop_
_geom_bond_atom_site_label_1
_geom_bond_atom_site_label_2
_geom_bond_distance
_geom_bond_site_symmetry_2
_geom_bond_publ_flag
F91 C91 1.30(2) . ?
F92 C91 1.26(2) . ?
F93 C91 1.40(2) . ?
C91 S9 1.91(2) . ?
S9 O92 1.504(13) . ?
S9 O91 1.566(15) . ?
S9 O93 1.640(16) . ?
Cl81 C81 1.73(4) . ?
Cl82 C82 1.64(3) . ?
C82 C81 1.33(4) . ?
N1 C6 1.359(13) . ?
N1 C2 1.381(11) . ?
N1 Cu1 1.980(7) . ?
C2 C3 1.348(12) . ?
C2 C10 1.504(12) . ?
C3 C4 1.397(15) . ?
C4 C5 1.367(15) . ?
C5 C6 1.387(14) . ?
C6 C20 1.436(14) . ?
C10 N3 1.471(10) . ?
N3 C12 1.483(11) . ?
N3 S1 1.683(8) . ?
N3 Cu1 2.346(7) . ?
C12 C13 1.545(12) . ?
C13 N2 1.490(10) . ?
C20 N4 1.502(13) . ?
N4 C22 1.530(11) . ?
N4 S2 1.624(8) . ?
C22 C23 1.522(11) . ?
C23 N2 1.469(10) . ?
N2 C311 1.550(11) . ?
N2 Cu1 2.151(6) . ?
C31 C32 1.342(14) . ?
C31 C310 1.383(14) . ?
C31 C311 1.511(12) . ?
C32 C33 1.436(16) . ?
C33 C34 1.281(18) . ?
C34 C35 1.415(17) . ?
C35 C36 1.450(18) . ?
C35 C310 1.450(13) . ?
C36 C37 1.32(2) . ?
C37 C38 1.47(2) . ?
C38 C39 1.385(14) . ?
C38 Cu1 2.428(10) . ?
C39 C310 1.399(14) . ?
C39 Cu1 2.017(8) . ?
C111 C112 1.358(12) . ?
C111 C116 1.390(12) . ?
C111 S1 1.755(9) . ?
C112 C113 1.337(13) . ?
C113 C114 1.395(14) . ?
C114 C115 1.345(15) . ?
C114 C117 1.492(15) . ?
C115 C116 1.400(13) . ?
C211 C212 1.332(13) . ?
C211 C216 1.356(13) . ?
C211 S2 1.783(11) . ?
C212 C213 1.387(15) . ?
C213 C214 1.361(15) . ?
C214 C215 1.340(15) . ?
C214 C217 1.512(18) . ?
C215 C216 1.433(15) . ?
C311 C312 1.534(13) . ?
O10 S1 1.443(6) . ?
O11 S1 1.421(7) . ?
O20 S2 1.415(6) . ?
O21 S2 1.396(7) . ?
